data_4330328
loop_
_publ_author_name
'Yanmei Chen'
'Lei Li'
'Zhou Chen'
'Yonglu Liu'
'Hailiang Hu'
'Wenqian Chen'
'Wei Liu'
'Yahong Li'
'Tao Lei'
'Yanyuan Cao'
'Zhenghui Kang'
'Miaoshui Lin'
'Wu Li'

_publ_section_title
;
 Metal-Mediated Controllable Creation of Secondary, Tertiary, and
 Quaternary Carbon Centers: A Powerful Strategy for the Synthesis of Iron,
 Cobalt, and Copper Complexes with in Situ Generated Substituted
 1-Pyridineimidazo[1,5-a]pyridine Ligands
;
_journal_name_full 'Inorganic Chemistry'
_journal_page_first 9705
_journal_page_last 9713
_journal_paper_doi 10.1021/ic300949y
_journal_volume 51
_journal_year 2012
_chemical_formula_moiety '2(C18 H12 Cl2 Co N4 O), C2 H6 O'
_chemical_formula_sum 'C38 H30 Cl4 Co2 N8 O3'
_chemical_formula_weight 906.36
_chemical_name_systematic
; 
 ? 
;
_space_group_IT_number 15
_symmetry_cell_setting monoclinic
_symmetry_space_group_name_Hall '-C 2yc'
_symmetry_space_group_name_H-M 'C 1 2/c 1'
_atom_sites_solution_hydrogens geom
_atom_sites_solution_primary direct
_atom_sites_solution_secondary difmap
_audit_creation_method SHELXL-97
_cell_angle_alpha 90.00
_cell_angle_beta 100.50(3)
_cell_angle_gamma 90.00
_cell_formula_units_Z 4
_cell_length_a 16.499(3)
_cell_length_b 14.100(3)
_cell_length_c 16.128(3)
_cell_measurement_temperature 293(2)
_cell_volume 3689.1(13)
_computing_structure_refinement 'SHELXL-97 (Sheldrick, 2008)'
_computing_structure_solution 'SHELXS-97 (Sheldrick, 2008)'
_diffrn_ambient_temperature 293(2)
_diffrn_measured_fraction_theta_full 0.995
_diffrn_measured_fraction_theta_max 0.995
_diffrn_radiation_monochromator graphite
_diffrn_radiation_source 'fine-focus sealed tube'
_diffrn_radiation_type MoK\a
_diffrn_radiation_wavelength 0.71073
_diffrn_reflns_av_R_equivalents 0.0656
_diffrn_reflns_av_sigmaI/netI 0.0485
_diffrn_reflns_limit_h_max 19
_diffrn_reflns_limit_h_min -19
_diffrn_reflns_limit_k_max 16
_diffrn_reflns_limit_k_min -16
_diffrn_reflns_limit_l_max 18
_diffrn_reflns_limit_l_min -17
_diffrn_reflns_number 15976
_diffrn_reflns_theta_full 24.51
_diffrn_reflns_theta_max 24.51
_diffrn_reflns_theta_min 3.01
_exptl_absorpt_coefficient_mu 1.241
_exptl_absorpt_correction_T_max 0.7634
_exptl_absorpt_correction_T_min 0.7227
_exptl_absorpt_correction_type multi-scan
_exptl_absorpt_process_details sadabs
_exptl_crystal_colour brown
_exptl_crystal_density_diffrn 1.632
_exptl_crystal_description block
_exptl_crystal_F_000 1840
_exptl_crystal_size_max 0.28
_exptl_crystal_size_mid 0.25
_exptl_crystal_size_min 0.23
_refine_diff_density_max 0.386
_refine_diff_density_min -0.553
_refine_diff_density_rms 0.096
_refine_ls_extinction_method none
_refine_ls_goodness_of_fit_ref 1.021
_refine_ls_hydrogen_treatment constr
_refine_ls_matrix_type full
_refine_ls_number_parameters 254
_refine_ls_number_reflns 3064
_refine_ls_number_restraints 3
_refine_ls_restrained_S_all 1.020
_refine_ls_R_factor_all 0.1172
_refine_ls_R_factor_gt 0.0992
_refine_ls_shift/su_max 0.000
_refine_ls_shift/su_mean 0.000
_refine_ls_structure_factor_coef Fsqd
_refine_ls_weighting_details 'calc w=1/[\s^2^(Fo^2^)+(0.1648P)^2^+31.2983P] where P=(Fo^2^+2Fc^2^)/3'
_refine_ls_weighting_scheme calc
_refine_ls_wR_factor_gt 0.2685
_refine_ls_wR_factor_ref 0.2854
_reflns_number_gt 2565
_reflns_number_total 3064
_reflns_threshold_expression >2sigma(I)
_cod_data_source_file ic300949y_L1Co.cif
_cod_data_source_block t
_cod_original_cell_volume 3689.2(13)
_cod_original_sg_symbol_H-M 'C 2/c'
_cod_database_code 4330328

loop_
_symmetry_equiv_pos_as_xyz
'x, y, z'
'-x, y, -z+1/2'
'x+1/2, y+1/2, z'
'-x+1/2, y+1/2, -z+1/2'
'-x, -y, -z'
'x, -y, z-1/2'
'-x+1/2, -y+1/2, -z'
'x+1/2, -y+1/2, z-1/2'

loop_
_atom_site_label
_atom_site_type_symbol
_atom_site_fract_x
_atom_site_fract_y
_atom_site_fract_z
_atom_site_U_iso_or_equiv
_atom_site_adp_type
_atom_site_occupancy
_atom_site_symmetry_multiplicity
_atom_site_calc_flag
_atom_site_refinement_flags
_atom_site_disorder_assembly
_atom_site_disorder_group
Co1 Co 0.19840(7) -0.01832(8) 0.90963(7) 0.0532(5) Uani 1 1 d . . .
O1 O 0.2079(4) 0.3168(5) 0.8638(5) 0.0753(19) Uani 1 1 d . . .
Cl2 Cl 0.10994(14) -0.10358(17) 0.81251(15) 0.0649(7) Uani 1 1 d . . .
N2 N 0.1600(4) 0.1008(5) 0.9599(4) 0.0506(16) Uani 1 1 d . . .
Cl1 Cl 0.32212(15) -0.08698(18) 0.96183(17) 0.0714(8) Uani 1 1 d . . .
N3 N 0.0953(4) 0.1803(5) 1.0439(4) 0.0532(17) Uani 1 1 d . . .
N4 N 0.2385(4) 0.0731(5) 0.8168(4) 0.0558(18) Uani 1 1 d . . .
N1 N 0.1387(4) -0.0705(5) 1.0115(4) 0.0506(16) Uani 1 1 d . . .
C1 C 0.1050(5) -0.0019(6) 1.0536(5) 0.0474(19) Uani 1 1 d . . .
C6 C 0.1195(5) 0.0923(6) 1.0226(5) 0.0453(18) Uani 1 1 d . . .
C2 C 0.0625(6) -0.0254(7) 1.1183(6) 0.062(2) Uani 1 1 d . . .
H2 H 0.0391 0.0212 1.1473 0.074 Uiso 1 1 calc R . .
C11 C 0.1239(5) 0.2460(6) 0.9915(5) 0.052(2) Uani 1 1 d . . .
C14 C 0.2395(5) 0.1688(6) 0.8119(5) 0.0502(19) Uani 1 1 d . . .
C8 C 0.0330(6) 0.3018(7) 1.1101(6) 0.066(3) Uani 1 1 d . . .
H8 H 0.0015 0.3216 1.1492 0.080 Uiso 1 1 calc R . .
C18 C 0.2671(6) 0.0231(7) 0.7571(6) 0.065(2) Uani 1 1 d . . .
H18 H 0.2673 -0.0428 0.7600 0.078 Uiso 1 1 calc R . .
C13 C 0.2029(5) 0.2317(6) 0.8737(5) 0.053(2) Uani 1 1 d . . .
C12 C 0.1636(5) 0.1939(6) 0.9388(5) 0.0494(19) Uani 1 1 d . . .
C17 C 0.2964(6) 0.0668(7) 0.6913(6) 0.067(3) Uani 1 1 d . . .
H17 H 0.3153 0.0306 0.6505 0.080 Uiso 1 1 calc R . .
C15 C 0.2697(6) 0.2137(7) 0.7483(6) 0.067(3) Uani 1 1 d . . .
H15 H 0.2716 0.2795 0.7468 0.080 Uiso 1 1 calc R . .
C16 C 0.2972(7) 0.1616(9) 0.6871(7) 0.083(3) Uani 1 1 d . . .
H16 H 0.3161 0.1919 0.6431 0.100 Uiso 1 1 calc R . .
C10 C 0.1064(6) 0.3428(7) 1.0022(6) 0.064(2) Uani 1 1 d . . .
H10 H 0.1263 0.3884 0.9694 0.077 Uiso 1 1 calc R . .
C3 C 0.0566(6) -0.1207(7) 1.1377(6) 0.062(2) Uani 1 1 d . . .
H3 H 0.0232 -0.1314 1.1798 0.074 Uiso 1 1 d R . .
C9 C 0.0608(6) 0.3694(7) 1.0597(6) 0.068(3) Uani 1 1 d . . .
H9 H 0.0480 0.4330 1.0654 0.082 Uiso 1 1 calc R . .
C4 C 0.0895(6) -0.1882(7) 1.0943(6) 0.065(2) Uani 1 1 d . . .
H4 H 0.0848 -0.2521 1.1068 0.077 Uiso 1 1 calc R . .
C7 C 0.0499(6) 0.2078(7) 1.1050(6) 0.065(2) Uani 1 1 d . . .
H7 H 0.0319 0.1637 1.1405 0.079 Uiso 1 1 calc R . .
C5 C 0.1307(6) -0.1597(6) 1.0302(6) 0.060(2) Uani 1 1 d . . .
H5 H 0.1532 -0.2057 0.9999 0.072 Uiso 1 1 calc R . .
C20 C 0.992(3) 0.457(2) 0.790(2) 0.145(13) Uiso 0.50 1 d PD A -1
H20A H 0.9544 0.4257 0.8210 0.217 Uiso 0.50 1 calc PR A -1
H20B H 0.9629 0.5057 0.7556 0.217 Uiso 0.50 1 calc PR A -1
H20C H 1.0364 0.4841 0.8295 0.217 Uiso 0.50 1 calc PR A -1
C19 C 1.025(2) 0.385(2) 0.736(3) 0.32(5) Uani 0.50 1 d PD A -1
H19A H 1.0269 0.4115 0.6806 0.383 Uiso 0.50 1 calc PR A -1
H19B H 1.0802 0.3653 0.7617 0.383 Uiso 0.50 1 calc PR A -1
O2 O 0.9697(16) 0.3081(18) 0.729(2) 0.170(11) Uiso 0.50 1 d PD A -1
H2A H 0.9275 0.3247 0.7453 0.255 Uiso 0.50 1 calc PR A -1

loop_
_atom_site_aniso_label
_atom_site_aniso_U_11
_atom_site_aniso_U_22
_atom_site_aniso_U_33
_atom_site_aniso_U_23
_atom_site_aniso_U_13
_atom_site_aniso_U_12
Co1 0.0616(8) 0.0475(7) 0.0556(8) -0.0020(5) 0.0240(6) 0.0006(5)
O1 0.093(5) 0.052(4) 0.090(5) 0.005(4) 0.040(4) -0.001(3)
Cl2 0.0681(14) 0.0684(15) 0.0631(14) -0.0099(11) 0.0253(11) -0.0084(11)
N2 0.054(4) 0.047(4) 0.052(4) -0.005(3) 0.015(3) -0.004(3)
Cl1 0.0659(14) 0.0616(15) 0.0907(18) 0.0107(13) 0.0251(13) 0.0092(11)
N3 0.054(4) 0.056(4) 0.053(4) -0.002(3) 0.020(3) 0.003(3)
N4 0.054(4) 0.063(5) 0.054(4) -0.002(4) 0.017(3) 0.006(3)
N1 0.057(4) 0.043(4) 0.056(4) -0.004(3) 0.021(3) -0.004(3)
C1 0.051(5) 0.058(5) 0.033(4) -0.003(3) 0.008(3) -0.002(4)
C6 0.045(4) 0.051(5) 0.043(4) -0.001(4) 0.016(3) 0.001(3)
C2 0.070(6) 0.061(6) 0.058(5) -0.005(4) 0.022(5) -0.004(5)
C11 0.056(5) 0.050(5) 0.050(5) 0.002(4) 0.015(4) -0.004(4)
C14 0.062(5) 0.042(5) 0.048(5) 0.005(4) 0.015(4) 0.000(4)
C8 0.081(6) 0.056(6) 0.069(6) -0.014(5) 0.032(5) 0.005(5)
C18 0.078(6) 0.062(6) 0.066(6) 0.001(5) 0.038(5) 0.004(5)
C13 0.051(5) 0.045(5) 0.058(5) 0.011(4) -0.001(4) -0.011(4)
C12 0.055(5) 0.046(5) 0.050(5) 0.004(4) 0.017(4) -0.004(4)
C17 0.076(6) 0.066(6) 0.068(6) -0.005(5) 0.037(5) -0.010(5)
C15 0.085(7) 0.059(6) 0.060(6) 0.007(5) 0.022(5) -0.008(5)
C16 0.091(8) 0.100(9) 0.069(7) 0.007(6) 0.044(6) -0.005(6)
C10 0.069(6) 0.052(5) 0.071(6) 0.008(5) 0.016(5) 0.000(4)
C3 0.062(5) 0.059(6) 0.070(6) 0.008(5) 0.025(5) -0.007(4)
C9 0.078(6) 0.052(6) 0.078(7) -0.002(5) 0.023(5) 0.012(5)
C4 0.072(6) 0.054(5) 0.070(6) 0.003(5) 0.018(5) -0.006(5)
C7 0.069(6) 0.067(6) 0.065(6) -0.015(5) 0.026(5) 0.008(5)
C5 0.072(6) 0.047(5) 0.063(5) -0.003(4) 0.022(5) -0.009(4)
C19 0.24(8) 0.065(18) 0.55(11) 0.08(5) -0.22(7) -0.01(3)

loop_
_atom_type_symbol
_atom_type_description
_atom_type_scat_dispersion_real
_atom_type_scat_dispersion_imag
_atom_type_scat_source
C C 0.0033 0.0016 'International Tables Vol C Tables 4.2.6.8 and 6.1.1.4'
H H 0.0000 0.0000 'International Tables Vol C Tables 4.2.6.8 and 6.1.1.4'
N N 0.0061 0.0033 'International Tables Vol C Tables 4.2.6.8 and 6.1.1.4'
O O 0.0106 0.0060 'International Tables Vol C Tables 4.2.6.8 and 6.1.1.4'
Cl Cl 0.1484 0.1585 'International Tables Vol C Tables 4.2.6.8 and 6.1.1.4'
Co Co 0.3494 0.9721 'International Tables Vol C Tables 4.2.6.8 and 6.1.1.4'

loop_
_geom_angle_atom_site_label_1
_geom_angle_atom_site_label_2
_geom_angle_atom_site_label_3
_geom_angle
N2 Co1 N4 86.6(3)
N2 Co1 N1 76.2(3)
N4 Co1 N1 162.3(3)
N2 Co1 Cl1 122.1(2)
N4 Co1 Cl1 98.2(2)
N1 Co1 Cl1 94.3(2)
N2 Co1 Cl2 120.4(2)
N4 Co1 Cl2 94.4(2)
N1 Co1 Cl2 91.09(19)
Cl1 Co1 Cl2 116.64(11)
C6 N2 C12 109.4(7)
C6 N2 Co1 118.3(5)
C12 N2 Co1 132.2(6)
C6 N3 C11 107.8(6)
C6 N3 C7 130.3(8)
C11 N3 C7 121.9(8)
C18 N4 C14 118.1(8)
C18 N4 Co1 112.0(6)
C14 N4 Co1 129.9(6)
C5 N1 C1 120.1(7)
C5 N1 Co1 125.1(6)
C1 N1 Co1 114.7(5)
N1 C1 C2 120.8(8)
N1 C1 C6 111.7(7)
C2 C1 C6 127.5(8)
N2 C6 N3 108.8(7)
N2 C6 C1 119.1(7)
N3 C6 C1 132.0(7)
C3 C2 C1 117.6(9)
C3 C2 H2 121.2
C1 C2 H2 121.2
C12 C11 N3 105.8(7)
C12 C11 C10 136.2(8)
N3 C11 C10 118.0(8)
N4 C14 C15 120.8(8)
N4 C14 C13 121.8(7)
C15 C14 C13 117.2(8)
C7 C8 C9 122.8(9)
C7 C8 H8 118.6
C9 C8 H8 118.6
N4 C18 C17 122.0(9)
N4 C18 H18 119.0
C17 C18 H18 119.0
O1 C13 C12 120.9(9)
O1 C13 C14 116.1(8)
C12 C13 C14 123.0(7)
N2 C12 C11 108.3(7)
N2 C12 C13 126.0(8)
C11 C12 C13 125.8(8)
C16 C17 C18 119.4(9)
C16 C17 H17 120.3
C18 C17 H17 120.3
C16 C15 C14 120.3(10)
C16 C15 H15 119.9
C14 C15 H15 119.9
C17 C16 C15 119.3(9)
C17 C16 H16 120.3
C15 C16 H16 120.3
C9 C10 C11 120.3(9)
C9 C10 H10 119.9
C11 C10 H10 119.9
C4 C3 C2 120.8(9)
C4 C3 H3 126.3
C2 C3 H3 112.6
C10 C9 C8 119.9(9)
C10 C9 H9 120.1
C8 C9 H9 120.1
C3 C4 C5 118.5(9)
C3 C4 H4 120.7
C5 C4 H4 120.7
C8 C7 N3 117.1(9)
C8 C7 H7 121.5
N3 C7 H7 121.5
N1 C5 C4 122.1(9)
N1 C5 H5 118.9
C4 C5 H5 118.9
O2 C19 C20 104.9(10)
O2 C19 H19A 110.8
C20 C19 H19A 110.8
O2 C19 H19B 110.8
C20 C19 H19B 110.8
H19A C19 H19B 108.8

loop_
_geom_bond_atom_site_label_1
_geom_bond_atom_site_label_2
_geom_bond_distance
Co1 N2 2.017(7)
Co1 N4 2.168(7)
Co1 N1 2.191(7)
Co1 Cl1 2.277(3)
Co1 Cl2 2.279(3)
O1 C13 1.215(10)
N2 C6 1.315(10)
N2 C12 1.360(10)
N3 C6 1.367(10)
N3 C11 1.392(11)
N3 C7 1.397(11)
N4 C18 1.346(11)
N4 C14 1.352(10)
N1 C5 1.306(11)
N1 C1 1.358(10)
C1 C2 1.399(12)
C1 C6 1.455(11)
C2 C3 1.387(13)
C2 H2 0.9300
C11 C12 1.376(12)
C11 C10 1.412(13)
C14 C15 1.374(12)
C14 C13 1.537(12)
C8 C7 1.360(13)
C8 C9 1.384(13)
C8 H8 0.9300
C18 C17 1.388(13)
C18 H18 0.9300
C13 C12 1.433(12)
C17 C16 1.339(15)
C17 H17 0.9300
C15 C16 1.372(14)
C15 H15 0.9300
C16 H16 0.9300
C10 C9 1.350(13)
C10 H10 0.9300
C3 C4 1.353(13)
C3 H3 0.9601
C9 H9 0.9300
C4 C5 1.395(13)
C4 H4 0.9300
C7 H7 0.9300
C5 H5 0.9300
C20 C19 1.509(10)
C20 H20A 0.9600
C20 H20B 0.9600
C20 H20C 0.9600
C19 O2 1.410(10)
C19 H19A 0.9700
C19 H19B 0.9700
O2 H2A 0.8200

loop_
_geom_hbond_atom_site_label_D
_geom_hbond_atom_site_label_H
_geom_hbond_atom_site_label_A
_geom_hbond_distance_DH
_geom_hbond_distance_HA
_geom_hbond_distance_DA
_geom_hbond_angle_DHA
_geom_hbond_site_symmetry_A
O2 H2A O1 0.82 2.58 3.04(3) 116.9 2_656
C7 H7 Cl2 0.93 2.72 3.487(10) 140.0 5_557
C10 H10 O1 0.93 2.56 3.047(12) 112.9 .
C15 H15 O1 0.93 2.38 2.704(12) 100.2 .
C19 H19B O1 0.97 2.52 3.47(5) 165.0 1_655
